data_4518678
loop_
_publ_author_name
'Taeufer, Tobias'
'Hauptmann, Richy'
'El-Hage, Firas'
'Mayer, Thea S.'
'Jiao, Haijun'
'Rabeah, Jabor'
'Pospech, Jola'

_publ_section_title
;
 Pyrimidopteridine-Catalyzed Hydroamination of Stilbenes with Primary
 Amines: A Dual Photoredox and Hydrogen Atom Transfer Catalyst
;
_journal_issue 8
_journal_name_full 'ACS Catalysis'
_journal_page_first 4862
_journal_page_last 4869
_journal_paper_doi 10.1021/acscatal.0c05540
_journal_volume 11
_journal_year 2021
_chemical_formula_sum 'C22 H23 Cl F N'
_chemical_formula_weight 355.86
_space_group_crystal_system monoclinic
_space_group_IT_number 14
_space_group_name_Hall '-P 2yn'
_space_group_name_H-M_alt 'P 1 21/n 1'
_atom_sites_solution_hydrogens geom
_audit_creation_method SHELXL-2014/7
_cell_angle_alpha 90
_cell_angle_beta 115.7240(10)
_cell_angle_gamma 90
_cell_formula_units_Z 4
_cell_length_a 14.5798(5)
_cell_length_b 9.6574(3)
_cell_length_c 15.0886(5)
_cell_measurement_reflns_used 9880
_cell_measurement_temperature 150(2)
_cell_measurement_theta_max 30.47
_cell_measurement_theta_min 2.58
_cell_volume 1913.97(11)
_computing_cell_refinement 'SAINT (Bruker, 2013)'
_computing_data_collection 'APEX2 (Bruker, 2014)'
_computing_data_reduction SAINT
_computing_structure_refinement 'SHELXL-2014/7 (Sheldrick, 2015)'
_computing_structure_solution 'SHELXS-97 (Sheldrick, 2008)'
_diffrn_ambient_temperature 150(2)
_diffrn_detector_area_resol_mean 8.3333
_diffrn_measured_fraction_theta_full 1.000
_diffrn_measured_fraction_theta_max 1.000
_diffrn_measurement_device_type 'Bruker APEX-II CCD'
_diffrn_measurement_method '\f and \w scans'
_diffrn_radiation_type MoK\a
_diffrn_radiation_wavelength 0.71073
_diffrn_reflns_av_R_equivalents 0.0223
_diffrn_reflns_av_unetI/netI 0.0113
_diffrn_reflns_Laue_measured_fraction_full 1.000
_diffrn_reflns_Laue_measured_fraction_max 1.000
_diffrn_reflns_limit_h_max 19
_diffrn_reflns_limit_h_min -19
_diffrn_reflns_limit_k_max 12
_diffrn_reflns_limit_k_min -12
_diffrn_reflns_limit_l_max 19
_diffrn_reflns_limit_l_min -19
_diffrn_reflns_number 45349
_diffrn_reflns_point_group_measured_fraction_full 1.000
_diffrn_reflns_point_group_measured_fraction_max 1.000
_diffrn_reflns_theta_full 25.242
_diffrn_reflns_theta_max 27.998
_diffrn_reflns_theta_min 1.622
_diffrn_source 'fine-focus sealed tube'
_exptl_absorpt_coefficient_mu 0.212
_exptl_absorpt_correction_T_max 0.98
_exptl_absorpt_correction_T_min 0.94
_exptl_absorpt_correction_type multi-scan
_exptl_absorpt_process_details 'SADABS (Bruker, 2014)'
_exptl_crystal_colour colourless
_exptl_crystal_density_diffrn 1.235
_exptl_crystal_description prism
_exptl_crystal_F_000 752
_exptl_crystal_size_max 0.404
_exptl_crystal_size_mid 0.257
_exptl_crystal_size_min 0.116
_refine_diff_density_max 0.342
_refine_diff_density_min -0.173
_refine_diff_density_rms 0.039
_refine_ls_extinction_method none
_refine_ls_goodness_of_fit_ref 1.037
_refine_ls_hydrogen_treatment constr
_refine_ls_matrix_type full
_refine_ls_number_parameters 227
_refine_ls_number_reflns 4625
_refine_ls_number_restraints 0
_refine_ls_restrained_S_all 1.037
_refine_ls_R_factor_all 0.0394
_refine_ls_R_factor_gt 0.0342
_refine_ls_shift/su_max 0.001
_refine_ls_shift/su_mean 0.000
_refine_ls_structure_factor_coef Fsqd
_refine_ls_weighting_details 'w=1/[\s^2^(Fo^2^)+(0.0427P)^2^+0.7339P] where P=(Fo^2^+2Fc^2^)/3'
_refine_ls_weighting_scheme calc
_refine_ls_wR_factor_gt 0.0880
_refine_ls_wR_factor_ref 0.0932
_reflns_Friedel_coverage 0.000
_reflns_number_gt 4080
_reflns_number_total 4625
_reflns_threshold_expression 'I > 2\s(I)'
_cod_data_source_file cs0c05540_si_002.cif
_cod_data_source_block AX1709
_cod_original_sg_symbol_H-M 'P 21/n'
_cod_database_code 4518678
_shelx_shelxl_version_number 2014/7
_shelx_space_group_comment
;
The symmetry employed for this shelxl refinement is uniquely defined
by the following loop, which should always be used as a source of
symmetry information in preference to the above space-group names.
They are only intended as comments.
;

loop_
_space_group_symop_operation_xyz
'x, y, z'
'-x+1/2, y+1/2, -z+1/2'
'-x, -y, -z'
'x-1/2, -y-1/2, z-1/2'

loop_
_atom_site_label
_atom_site_type_symbol
_atom_site_fract_x
_atom_site_fract_y
_atom_site_fract_z
_atom_site_U_iso_or_equiv
_atom_site_adp_type
_atom_site_occupancy
_atom_site_site_symmetry_order
_atom_site_calc_flag
_atom_site_refinement_flags_posn
_atom_site_refinement_flags_adp
_atom_site_refinement_flags_occupancy
_atom_site_disorder_assembly
_atom_site_disorder_group
C1 C 0.64714(8) 0.87652(12) 0.33375(8) 0.0260(2) Uani 1 1 d . . . . .
H1 H 0.6444 0.8001 0.3773 0.031 Uiso 1 1 calc R U . . .
C2 C 0.56731(9) 0.84561(13) 0.22907(8) 0.0284(2) Uani 1 1 d . . . . .
H2A H 0.5607 0.9275 0.1872 0.034 Uiso 1 1 calc R U . . .
H2B H 0.5915 0.7674 0.2024 0.034 Uiso 1 1 calc R U . . .
C3 C 0.46363(9) 0.80992(13) 0.22265(9) 0.0295(2) Uani 1 1 d . . . . .
C4 C 0.37842(11) 0.88324(16) 0.16071(11) 0.0432(3) Uani 1 1 d . . . . .
H4 H 0.3856 0.9594 0.1244 0.052 Uiso 1 1 calc R U . . .
C5 C 0.28211(11) 0.8468(2) 0.15098(13) 0.0543(4) Uani 1 1 d . . . . .
H5 H 0.2245 0.8980 0.1076 0.065 Uiso 1 1 calc R U . . .
C6 C 0.26889(11) 0.73731(19) 0.20329(11) 0.0489(4) Uani 1 1 d . . . . .
C7 C 0.35442(12) 0.66415(18) 0.26505(11) 0.0476(4) Uani 1 1 d . . . . .
H7 H 0.3472 0.5884 0.3017 0.057 Uiso 1 1 calc R U . . .
C8 C 0.45046(11) 0.69926(15) 0.27452(10) 0.0385(3) Uani 1 1 d . . . . .
H8 H 0.5079 0.6469 0.3170 0.046 Uiso 1 1 calc R U . . .
C9 C 0.16443(13) 0.6999(3) 0.19429(15) 0.0751(7) Uani 1 1 d . . . . .
H9A H 0.1592 0.7272 0.2545 0.113 Uiso 1 1 calc R U . . .
H9B H 0.1541 0.5998 0.1846 0.113 Uiso 1 1 calc R U . . .
H9C H 0.1124 0.7486 0.1379 0.113 Uiso 1 1 calc R U . . .
C10 C 0.63142(8) 1.01149(12) 0.37578(8) 0.0256(2) Uani 1 1 d . . . . .
C11 C 0.62424(9) 1.13773(12) 0.32873(9) 0.0299(2) Uani 1 1 d . . . . .
H11 H 0.6287 1.1401 0.2678 0.036 Uiso 1 1 calc R U . . .
C12 C 0.61070(9) 1.26008(13) 0.36959(10) 0.0327(3) Uani 1 1 d . . . . .
H12 H 0.6071 1.3464 0.3381 0.039 Uiso 1 1 calc R U . . .
C13 C 0.60264(10) 1.25299(13) 0.45697(10) 0.0345(3) Uani 1 1 d . . . . .
C14 C 0.60873(11) 1.13107(15) 0.50573(10) 0.0382(3) Uani 1 1 d . . . . .
H14 H 0.6028 1.1296 0.5660 0.046 Uiso 1 1 calc R U . . .
C15 C 0.62385(10) 1.00967(13) 0.46449(9) 0.0328(3) Uani 1 1 d . . . . .
H15 H 0.6291 0.9241 0.4974 0.039 Uiso 1 1 calc R U . . .
C16 C 0.83862(9) 0.90839(14) 0.42472(9) 0.0313(2) Uani 1 1 d . . . . .
H16A H 0.8306 0.8678 0.4812 0.038 Uiso 1 1 calc R U . . .
H16B H 0.8414 1.0104 0.4322 0.038 Uiso 1 1 calc R U . . .
C17 C 0.93623(8) 0.85737(12) 0.42484(8) 0.0270(2) Uani 1 1 d . . . . .
C18 C 0.98294(10) 0.73937(13) 0.47785(9) 0.0332(3) Uani 1 1 d . . . . .
H18 H 0.9522 0.6903 0.5125 0.040 Uiso 1 1 calc R U . . .
C19 C 1.07422(10) 0.69267(15) 0.48053(10) 0.0393(3) Uani 1 1 d . . . . .
H19 H 1.1065 0.6130 0.5180 0.047 Uiso 1 1 calc R U . . .
C20 C 1.11783(9) 0.76229(15) 0.42873(10) 0.0381(3) Uani 1 1 d . . . . .
H20 H 1.1799 0.7299 0.4300 0.046 Uiso 1 1 calc R U . . .
C21 C 1.07160(10) 0.87882(14) 0.37501(9) 0.0358(3) Uani 1 1 d . . . . .
H21 H 1.1017 0.9261 0.3391 0.043 Uiso 1 1 calc R U . . .
C22 C 0.98120(9) 0.92714(13) 0.37332(9) 0.0305(2) Uani 1 1 d . . . . .
H22 H 0.9500 1.0080 0.3369 0.037 Uiso 1 1 calc R U . . .
Cl1 Cl 0.75253(2) 0.05421(3) 0.16457(2) 0.03003(9) Uani 1 1 d . . . . .
F1 F 0.58805(8) 1.37262(9) 0.49615(7) 0.0537(2) Uani 1 1 d . . . . .
N1 N 0.74922(7) 0.86931(10) 0.33103(7) 0.02439(19) Uani 1 1 d . . . . .
H1A H 0.7587 0.7814 0.3149 0.029 Uiso 1 1 calc R U . . .
H1B H 0.7477 0.9261 0.2823 0.029 Uiso 1 1 calc R U . . .

loop_
_atom_site_aniso_label
_atom_site_aniso_U_11
_atom_site_aniso_U_22
_atom_site_aniso_U_33
_atom_site_aniso_U_23
_atom_site_aniso_U_13
_atom_site_aniso_U_12
C1 0.0251(5) 0.0234(5) 0.0300(5) -0.0014(4) 0.0125(4) -0.0009(4)
C2 0.0262(5) 0.0286(6) 0.0289(5) -0.0031(4) 0.0106(4) -0.0024(4)
C3 0.0270(5) 0.0295(6) 0.0312(6) -0.0076(5) 0.0120(4) -0.0026(4)
C4 0.0346(7) 0.0435(8) 0.0515(8) 0.0049(6) 0.0186(6) 0.0074(6)
C5 0.0295(7) 0.0723(11) 0.0573(9) -0.0048(8) 0.0155(6) 0.0113(7)
C6 0.0346(7) 0.0737(11) 0.0464(8) -0.0289(8) 0.0252(6) -0.0178(7)
C7 0.0510(8) 0.0550(9) 0.0440(8) -0.0106(7) 0.0273(7) -0.0202(7)
C8 0.0363(7) 0.0400(7) 0.0370(7) -0.0012(5) 0.0138(5) -0.0064(5)
C9 0.0424(9) 0.1241(19) 0.0726(12) -0.0414(12) 0.0379(9) -0.0285(10)
C10 0.0216(5) 0.0256(5) 0.0289(5) -0.0024(4) 0.0102(4) -0.0008(4)
C11 0.0326(6) 0.0287(6) 0.0306(6) -0.0006(5) 0.0156(5) 0.0004(5)
C12 0.0332(6) 0.0254(6) 0.0389(6) 0.0004(5) 0.0151(5) 0.0019(5)
C13 0.0330(6) 0.0309(6) 0.0404(7) -0.0091(5) 0.0167(5) 0.0023(5)
C14 0.0441(7) 0.0419(7) 0.0352(6) -0.0044(5) 0.0233(6) 0.0012(6)
C15 0.0373(6) 0.0307(6) 0.0332(6) 0.0021(5) 0.0179(5) 0.0008(5)
C16 0.0266(5) 0.0352(6) 0.0276(5) -0.0069(5) 0.0074(4) 0.0021(5)
C17 0.0240(5) 0.0273(5) 0.0232(5) -0.0060(4) 0.0041(4) 0.0009(4)
C18 0.0335(6) 0.0336(6) 0.0279(6) 0.0024(5) 0.0090(5) 0.0026(5)
C19 0.0364(7) 0.0371(7) 0.0335(6) 0.0021(5) 0.0051(5) 0.0125(5)
C20 0.0260(6) 0.0458(7) 0.0355(6) -0.0094(6) 0.0069(5) 0.0049(5)
C21 0.0316(6) 0.0418(7) 0.0324(6) -0.0062(5) 0.0126(5) -0.0046(5)
C22 0.0302(6) 0.0280(6) 0.0275(5) -0.0018(4) 0.0070(4) 0.0005(5)
Cl1 0.03365(15) 0.02177(14) 0.03166(15) 0.00094(10) 0.01136(11) -0.00001(10)
F1 0.0743(6) 0.0369(5) 0.0589(5) -0.0133(4) 0.0375(5) 0.0076(4)
N1 0.0228(4) 0.0220(4) 0.0264(4) -0.0021(3) 0.0087(4) 0.0008(3)

loop_
_atom_type_symbol
_atom_type_description
_atom_type_scat_dispersion_real
_atom_type_scat_dispersion_imag
_atom_type_scat_source
C C 0.0033 0.0016 'International Tables Vol C Tables 4.2.6.8 and 6.1.1.4'
H H 0.0000 0.0000 'International Tables Vol C Tables 4.2.6.8 and 6.1.1.4'
N N 0.0061 0.0033 'International Tables Vol C Tables 4.2.6.8 and 6.1.1.4'
F F 0.0171 0.0103 'International Tables Vol C Tables 4.2.6.8 and 6.1.1.4'
Cl Cl 0.1484 0.1585 'International Tables Vol C Tables 4.2.6.8 and 6.1.1.4'

loop_
_geom_angle_atom_site_label_1
_geom_angle_atom_site_label_2
_geom_angle_atom_site_label_3
_geom_angle
_geom_angle_site_symmetry_1
_geom_angle_site_symmetry_3
_geom_angle_publ_flag
N1 C1 C10 112.50(9) . . ?
N1 C1 C2 106.28(9) . . ?
C10 C1 C2 114.56(9) . . ?
N1 C1 H1 107.7 . . ?
C10 C1 H1 107.7 . . ?
C2 C1 H1 107.7 . . ?
C3 C2 C1 113.70(10) . . ?
C3 C2 H2A 108.8 . . ?
C1 C2 H2A 108.8 . . ?
C3 C2 H2B 108.8 . . ?
C1 C2 H2B 108.8 . . ?
H2A C2 H2B 107.7 . . ?
C4 C3 C8 118.20(12) . . ?
C4 C3 C2 120.45(12) . . ?
C8 C3 C2 121.28(11) . . ?
C3 C4 C5 120.74(15) . . ?
C3 C4 H4 119.6 . . ?
C5 C4 H4 119.6 . . ?
C6 C5 C4 121.17(15) . . ?
C6 C5 H5 119.4 . . ?
C4 C5 H5 119.4 . . ?
C5 C6 C7 117.84(13) . . ?
C5 C6 C9 121.05(18) . . ?
C7 C6 C9 121.10(18) . . ?
C6 C7 C8 121.28(15) . . ?
C6 C7 H7 119.4 . . ?
C8 C7 H7 119.4 . . ?
C3 C8 C7 120.76(14) . . ?
C3 C8 H8 119.6 . . ?
C7 C8 H8 119.6 . . ?
C6 C9 H9A 109.5 . . ?
C6 C9 H9B 109.5 . . ?
H9A C9 H9B 109.5 . . ?
C6 C9 H9C 109.5 . . ?
H9A C9 H9C 109.5 . . ?
H9B C9 H9C 109.5 . . ?
C15 C10 C11 118.85(11) . . ?
C15 C10 C1 118.91(10) . . ?
C11 C10 C1 122.24(10) . . ?
C12 C11 C10 120.90(11) . . ?
C12 C11 H11 119.5 . . ?
C10 C11 H11 119.5 . . ?
C13 C12 C11 118.16(12) . . ?
C13 C12 H12 120.9 . . ?
C11 C12 H12 120.9 . . ?
F1 C13 C14 118.92(11) . . ?
F1 C13 C12 118.06(12) . . ?
C14 C13 C12 123.02(11) . . ?
C13 C14 C15 118.06(12) . . ?
C13 C14 H14 121.0 . . ?
C15 C14 H14 121.0 . . ?
C14 C15 C10 121.00(12) . . ?
C14 C15 H15 119.5 . . ?
C10 C15 H15 119.5 . . ?
N1 C16 C17 110.72(9) . . ?
N1 C16 H16A 109.5 . . ?
C17 C16 H16A 109.5 . . ?
N1 C16 H16B 109.5 . . ?
C17 C16 H16B 109.5 . . ?
H16A C16 H16B 108.1 . . ?
C18 C17 C22 119.18(11) . . ?
C18 C17 C16 119.75(11) . . ?
C22 C17 C16 121.07(11) . . ?
C19 C18 C17 120.48(12) . . ?
C19 C18 H18 119.8 . . ?
C17 C18 H18 119.8 . . ?
C20 C19 C18 119.81(12) . . ?
C20 C19 H19 120.1 . . ?
C18 C19 H19 120.1 . . ?
C19 C20 C21 120.21(12) . . ?
C19 C20 H20 119.9 . . ?
C21 C20 H20 119.9 . . ?
C20 C21 C22 120.19(12) . . ?
C20 C21 H21 119.9 . . ?
C22 C21 H21 119.9 . . ?
C21 C22 C17 120.10(11) . . ?
C21 C22 H22 119.9 . . ?
C17 C22 H22 119.9 . . ?
C16 N1 C1 115.33(9) . . ?
C16 N1 H1A 108.4 . . ?
C1 N1 H1A 108.4 . . ?
C16 N1 H1B 108.4 . . ?
C1 N1 H1B 108.4 . . ?
H1A N1 H1B 107.5 . . ?

loop_
_geom_bond_atom_site_label_1
_geom_bond_atom_site_label_2
_geom_bond_distance
_geom_bond_site_symmetry_2
_geom_bond_publ_flag
C1 N1 1.5081(14) . ?
C1 C10 1.5100(15) . ?
C1 C2 1.5306(16) . ?
C1 H1 1.0000 . ?
C2 C3 1.5120(16) . ?
C2 H2A 0.9900 . ?
C2 H2B 0.9900 . ?
C3 C4 1.3822(18) . ?
C3 C8 1.3863(18) . ?
C4 C5 1.392(2) . ?
C4 H4 0.9500 . ?
C5 C6 1.382(3) . ?
C5 H5 0.9500 . ?
C6 C7 1.383(2) . ?
C6 C9 1.513(2) . ?
C7 C8 1.3865(19) . ?
C7 H7 0.9500 . ?
C8 H8 0.9500 . ?
C9 H9A 0.9800 . ?
C9 H9B 0.9800 . ?
C9 H9C 0.9800 . ?
C10 C15 1.3901(16) . ?
C10 C11 1.3917(16) . ?
C11 C12 1.3859(17) . ?
C11 H11 0.9500 . ?
C12 C13 1.3752(18) . ?
C12 H12 0.9500 . ?
C13 F1 1.3561(14) . ?
C13 C14 1.371(2) . ?
C14 C15 1.3891(18) . ?
C14 H14 0.9500 . ?
C15 H15 0.9500 . ?
C16 N1 1.4967(14) . ?
C16 C17 1.5054(16) . ?
C16 H16A 0.9900 . ?
C16 H16B 0.9900 . ?
C17 C18 1.3890(17) . ?
C17 C22 1.3894(17) . ?
C18 C19 1.3890(18) . ?
C18 H18 0.9500 . ?
C19 C20 1.378(2) . ?
C19 H19 0.9500 . ?
C20 C21 1.380(2) . ?
C20 H20 0.9500 . ?
C21 C22 1.3879(18) . ?
C21 H21 0.9500 . ?
C22 H22 0.9500 . ?
N1 H1A 0.9100 . ?
N1 H1B 0.9100 . ?

loop_
_geom_torsion_atom_site_label_1
_geom_torsion_atom_site_label_2
_geom_torsion_atom_site_label_3
_geom_torsion_atom_site_label_4
_geom_torsion
_geom_torsion_site_symmetry_1
_geom_torsion_site_symmetry_2
_geom_torsion_site_symmetry_3
_geom_torsion_site_symmetry_4
_geom_torsion_publ_flag
N1 C1 C2 C3 164.27(9) . . . . ?
C10 C1 C2 C3 -70.85(13) . . . . ?
C1 C2 C3 C4 124.92(13) . . . . ?
C1 C2 C3 C8 -58.30(15) . . . . ?
C8 C3 C4 C5 0.1(2) . . . . ?
C2 C3 C4 C5 176.96(13) . . . . ?
C3 C4 C5 C6 0.5(2) . . . . ?
C4 C5 C6 C7 -0.6(2) . . . . ?
C4 C5 C6 C9 178.62(15) . . . . ?
C5 C6 C7 C8 0.1(2) . . . . ?
C9 C6 C7 C8 -179.12(14) . . . . ?
C4 C3 C8 C7 -0.6(2) . . . . ?
C2 C3 C8 C7 -177.44(12) . . . . ?
C6 C7 C8 C3 0.5(2) . . . . ?
N1 C1 C10 C15 -114.26(12) . . . . ?
C2 C1 C10 C15 124.21(12) . . . . ?
N1 C1 C10 C11 65.74(14) . . . . ?
C2 C1 C10 C11 -55.79(14) . . . . ?
C15 C10 C11 C12 0.57(18) . . . . ?
C1 C10 C11 C12 -179.43(11) . . . . ?
C10 C11 C12 C13 -1.19(18) . . . . ?
C11 C12 C13 F1 -179.15(11) . . . . ?
C11 C12 C13 C14 0.9(2) . . . . ?
F1 C13 C14 C15 -179.90(12) . . . . ?
C12 C13 C14 C15 0.1(2) . . . . ?
C13 C14 C15 C10 -0.7(2) . . . . ?
C11 C10 C15 C14 0.41(18) . . . . ?
C1 C10 C15 C14 -179.59(11) . . . . ?
N1 C16 C17 C18 -102.07(12) . . . . ?
N1 C16 C17 C22 78.49(14) . . . . ?
C22 C17 C18 C19 0.90(18) . . . . ?
C16 C17 C18 C19 -178.55(11) . . . . ?
C17 C18 C19 C20 -1.25(19) . . . . ?
C18 C19 C20 C21 0.6(2) . . . . ?
C19 C20 C21 C22 0.40(19) . . . . ?
C20 C21 C22 C17 -0.75(18) . . . . ?
C18 C17 C22 C21 0.10(17) . . . . ?
C16 C17 C22 C21 179.54(11) . . . . ?
C17 C16 N1 C1 162.74(10) . . . . ?
C10 C1 N1 C16 48.86(13) . . . . ?
C2 C1 N1 C16 175.00(10) . . . . ?
